data_4121233
loop_
_publ_author_name
'Pieter H. Bos'
'Mitchell T. Antalek'
'John A. Porco'
'Corey R. J. Stephenson'

_publ_contact_author_address
;
Department of Chemistry
Center for Chemical Methodology and Library Development (CMLD-BU)
Boston University
590 Commonwealth Avenue
Boston, MA 02215
;
_publ_contact_author_email porco@bu.edu
_publ_contact_author_name 'John A. Porco, Jr.'
_publ_section_title
;
 Tandem Dienone Photorearrangement-Cycloaddition for the Rapid Generation
 of Molecular Complexity
;
_journal_name_full 'Journal of the American Chemical Society'
_journal_page_first 17978
_journal_page_last 17982
_journal_paper_doi 10.1021/ja409992m
_journal_volume 135
_journal_year 2013
_chemical_formula_moiety 'C18 H20 O4'
_chemical_formula_sum 'C18 H20 O4'
_chemical_formula_weight 300.34
_chemical_name_systematic
;
 ?
;
_space_group_crystal_system monoclinic
_space_group_IT_number 14
_space_group_name_Hall '-P 2yn'
_space_group_name_H-M_alt 'P 1 21/n 1'
_symmetry_space_group_name_Hall '-P 2yn'
_symmetry_space_group_name_H-M 'P 1 21/n 1'
_atom_sites_solution_hydrogens geom
_audit_creation_date 2013-08-08
_audit_creation_method
;
  Olex2 1.2-beta
  (compiled Apr 23 2013 17:59:47, GUI svn.r4466)
;
_audit_update_record
;
2013-08-30 # Formatted by publCIF
;
_cell_angle_alpha 90
_cell_angle_beta 90.1480(10)
_cell_angle_gamma 90
_cell_formula_units_Z 4
_cell_length_a 8.1528(2)
_cell_length_b 15.6908(5)
_cell_length_c 11.0625(3)
_cell_measurement_reflns_used 9637
_cell_measurement_temperature 100(2)
_cell_measurement_theta_max 66.594
_cell_measurement_theta_min 4.888
_cell_volume 1415.15(7)
_computing_molecular_graphics
;
O. V. Dolomanov, L. J. Bourhis, R. J. Gildea, J. A. K. Howard and H. Puschmann,
OLEX2: a complete structure solution, refinement and analysis program.
J. Appl. Cryst. (2009). 42, 339-341.
;
_computing_publication_material
;
O. V. Dolomanov, L. J. Bourhis, R. J. Gildea, J. A. K. Howard and H. Puschmann,
OLEX2: a complete structure solution, refinement and analysis program.
J. Appl. Cryst. (2009). 42, 339-341.
;
_computing_structure_refinement 'SHELXL-2013 (Sheldrick, 2013)'
_diffrn_ambient_temperature 100(2)
_diffrn_measured_fraction_theta_full 0.994
_diffrn_measured_fraction_theta_max 0.994
_diffrn_measurement_device_type 'Bruker Proteum-R'
_diffrn_measurement_method '\w & \f scans'
_diffrn_radiation_monochromator multilayer
_diffrn_radiation_type CuK\a
_diffrn_radiation_wavelength 1.54178
_diffrn_reflns_av_R_equivalents 0.0396
_diffrn_reflns_av_unetI/netI 0.0179
_diffrn_reflns_Laue_measured_fraction_full 0.994
_diffrn_reflns_Laue_measured_fraction_max 0.994
_diffrn_reflns_limit_h_max 9
_diffrn_reflns_limit_h_min -9
_diffrn_reflns_limit_k_max 18
_diffrn_reflns_limit_k_min -18
_diffrn_reflns_limit_l_max 13
_diffrn_reflns_limit_l_min -13
_diffrn_reflns_number 43332
_diffrn_reflns_point_group_measured_fraction_full 0.994
_diffrn_reflns_point_group_measured_fraction_max 0.994
_diffrn_reflns_theta_full 66.741
_diffrn_reflns_theta_max 66.741
_diffrn_reflns_theta_min 4.891
_diffrn_source 'rotating anode'
_diffrn_standards_decay_% 0
_diffrn_standards_interval_count 0
_diffrn_standards_number 0
_exptl_absorpt_coefficient_mu 0.805
_exptl_absorpt_correction_T_max 0.7528
_exptl_absorpt_correction_T_min 0.7190
_exptl_absorpt_correction_type multi-scan
_exptl_absorpt_process_details 'SADABS (Sheldrick, 1997)'
_exptl_crystal_colour colorless
_exptl_crystal_density_diffrn 1.410
_exptl_crystal_description block
_exptl_crystal_F_000 640
_exptl_crystal_size_max 0.135
_exptl_crystal_size_mid 0.106
_exptl_crystal_size_min 0.100
_refine_diff_density_max 0.385
_refine_diff_density_min -0.462
_refine_diff_density_rms 0.141
_refine_ls_extinction_method none
_refine_ls_goodness_of_fit_ref 1.157
_refine_ls_hydrogen_treatment constr
_refine_ls_matrix_type full
_refine_ls_number_parameters 202
_refine_ls_number_reflns 2493
_refine_ls_number_restraints 0
_refine_ls_restrained_S_all 1.157
_refine_ls_R_factor_all 0.0382
_refine_ls_R_factor_gt 0.0351
_refine_ls_shift/su_max 0.000
_refine_ls_shift/su_mean 0.000
_refine_ls_structure_factor_coef Fsqd
_refine_ls_weighting_details 'w=1/[\s^2^(Fo^2^)+(0.0598P)^2^+0.6422P] where P=(Fo^2^+2Fc^2^)/3'
_refine_ls_weighting_scheme calc
_refine_ls_wR_factor_gt 0.0985
_refine_ls_wR_factor_ref 0.1102
_reflns_Friedel_coverage 0.000
_reflns_number_gt 2474
_reflns_number_total 2493
_reflns_threshold_expression 'I > 2\s(I)'
_cod_data_source_file ja409992m_si_002.cif
_cod_data_source_block bos2_0m
_cod_database_code 4121233
_olex2_refinement_description
;
1. Fixed Uiso
 At 1.2 times of:
  All C(H) groups, All C(H,H) groups
 At 1.5 times of:
  All C(H,H,H) groups
2.a Ternary CH refined with riding coordinates:
 C5(H5)
2.b Secondary CH2 refined with riding coordinates:
 C8(H8A,H8B), C13(H13A,H13B), C14(H14A,H14B)
2.c Aromatic/amide H refined with riding coordinates:
 C6(H6), C7(H7), C16(H16), C17(H17)
2.d Idealised Me refined as rotating group:
 C1(H1A,H1B,H1C), C9(H9A,H9B,H9C), C18(H18A,H18B,H18C)
;
_shelx_space_group_comment
;
The symmetry employed for this shelxl refinement is uniquely defined
by the following loop, which should always be used as a source of
symmetry information in preference to the above space-group names.
They are only intended as comments.
;
_shelxl_version_number 2013-4

loop_
_space_group_symop_operation_xyz
'x, y, z'
'-x+1/2, y+1/2, -z+1/2'
'-x, -y, -z'
'x-1/2, -y-1/2, z-1/2'

loop_
_atom_site_label
_atom_site_type_symbol
_atom_site_fract_x
_atom_site_fract_y
_atom_site_fract_z
_atom_site_U_iso_or_equiv
_atom_site_adp_type
_atom_site_occupancy
_atom_site_site_symmetry_order
_atom_site_calc_flag
_atom_site_refinement_flags_posn
_atom_site_refinement_flags_adp
O1 O 0.51280(11) 0.85276(6) 0.76502(9) 0.0187(3) Uani 1 1 d . .
O2 O 0.97789(12) 1.02281(6) 0.76147(9) 0.0199(3) Uani 1 1 d . .
O3 O 1.07137(12) 0.68980(6) 0.63007(8) 0.0171(2) Uani 1 1 d . .
O4 O 0.96341(11) 0.71819(6) 0.89680(8) 0.0150(2) Uani 1 1 d . .
C1 C 0.50872(18) 1.00239(9) 0.72223(14) 0.0218(3) Uani 1 1 d . .
H1A H 0.4209 0.9971 0.6621 0.033 Uiso 1 1 calc R U
H1B H 0.5774 1.0517 0.7026 0.033 Uiso 1 1 calc R U
H1C H 0.4606 1.0101 0.8026 0.033 Uiso 1 1 calc R U
C2 C 0.61308(16) 0.92209(8) 0.72137(12) 0.0160(3) Uani 1 1 d . .
C3 C 0.76058(16) 0.92183(8) 0.81246(12) 0.0138(3) Uani 1 1 d . .
C4 C 0.79129(16) 0.82433(8) 0.82376(11) 0.0123(3) Uani 1 1 d . .
C5 C 0.87788(17) 0.79194(9) 0.94271(12) 0.0152(3) Uani 1 1 d . .
H5 H 0.8014 0.7797 1.0111 0.018 Uiso 1 1 calc R U
C6 C 1.02101(17) 0.84969(9) 0.97523(12) 0.0170(3) Uani 1 1 d . .
H6 H 1.0263 0.8892 1.0402 0.020 Uiso 1 1 calc R U
C7 C 1.13716(17) 0.83371(9) 0.89444(12) 0.0159(3) Uani 1 1 d . .
H7 H 1.2421 0.8597 0.8887 0.019 Uiso 1 1 calc R U
C8 C 0.61939(16) 0.78523(9) 0.80368(13) 0.0162(3) Uani 1 1 d . .
H8A H 0.6243 0.7401 0.7413 0.019 Uiso 1 1 calc R U
H8B H 0.5784 0.7597 0.8797 0.019 Uiso 1 1 calc R U
C9 C 0.71825(17) 0.96827(9) 0.92922(12) 0.0186(3) Uani 1 1 d . .
H9A H 0.8102 0.9635 0.9861 0.028 Uiso 1 1 calc R U
H9B H 0.6201 0.9426 0.9650 0.028 Uiso 1 1 calc R U
H9C H 0.6973 1.0285 0.9117 0.028 Uiso 1 1 calc R U
C10 C 0.91238(16) 0.95438(8) 0.74780(11) 0.0138(3) Uani 1 1 d . .
C11 C 0.96008(16) 0.88495(8) 0.65732(11) 0.0137(3) Uani 1 1 d . .
C12 C 0.92788(16) 0.80142(8) 0.72881(11) 0.0117(3) Uani 1 1 d . .
C13 C 0.90824(16) 0.72224(8) 0.64849(12) 0.0143(3) Uani 1 1 d . .
H13A H 0.8388 0.6791 0.6889 0.017 Uiso 1 1 calc R U
H13B H 0.8569 0.7376 0.5703 0.017 Uiso 1 1 calc R U
C14 C 1.16776(17) 0.70626(9) 0.73676(12) 0.0162(3) Uani 1 1 d . .
H14A H 1.2733 0.7333 0.7150 0.019 Uiso 1 1 calc R U
H14B H 1.1907 0.6525 0.7806 0.019 Uiso 1 1 calc R U
C15 C 1.06661(16) 0.76534(8) 0.81358(11) 0.0137(3) Uani 1 1 d . .
C16 C 0.82354(18) 0.89117(8) 0.56301(12) 0.0166(3) Uani 1 1 d . .
H16 H 0.8505 0.8853 0.4799 0.020 Uiso 1 1 calc R U
C17 C 0.66861(18) 0.90456(8) 0.59359(12) 0.0176(3) Uani 1 1 d . .
H17 H 0.5878 0.9030 0.5316 0.021 Uiso 1 1 calc R U
C18 C 1.12896(17) 0.89604(9) 0.60165(12) 0.0183(3) Uani 1 1 d . .
H18A H 1.1435 0.8544 0.5365 0.027 Uiso 1 1 calc R U
H18B H 1.2132 0.8870 0.6637 0.027 Uiso 1 1 calc R U
H18C H 1.1391 0.9538 0.5689 0.027 Uiso 1 1 calc R U

loop_
_atom_site_aniso_label
_atom_site_aniso_U_11
_atom_site_aniso_U_22
_atom_site_aniso_U_33
_atom_site_aniso_U_23
_atom_site_aniso_U_13
_atom_site_aniso_U_12
O1 0.0111(5) 0.0151(5) 0.0299(6) 0.0033(4) -0.0009(4) -0.0009(4)
O2 0.0222(5) 0.0143(5) 0.0234(5) -0.0024(4) 0.0006(4) -0.0060(4)
O3 0.0162(5) 0.0196(5) 0.0156(5) -0.0042(4) 0.0008(4) 0.0022(4)
O4 0.0159(5) 0.0144(5) 0.0146(5) 0.0033(4) 0.0030(4) 0.0005(4)
C1 0.0181(7) 0.0162(7) 0.0311(8) -0.0001(6) -0.0044(6) 0.0021(6)
C2 0.0132(7) 0.0126(7) 0.0223(7) 0.0009(5) -0.0022(5) -0.0022(5)
C3 0.0137(6) 0.0122(6) 0.0154(6) -0.0007(5) -0.0003(5) -0.0003(5)
C4 0.0123(6) 0.0121(6) 0.0126(6) -0.0003(5) 0.0015(5) -0.0013(5)
C5 0.0161(7) 0.0176(7) 0.0120(6) 0.0011(5) 0.0024(5) 0.0015(5)
C6 0.0195(7) 0.0185(7) 0.0128(6) -0.0004(5) -0.0038(5) 0.0011(5)
C7 0.0152(7) 0.0181(7) 0.0144(6) 0.0013(5) -0.0036(5) -0.0008(5)
C8 0.0125(7) 0.0137(7) 0.0224(7) 0.0021(5) 0.0001(5) -0.0008(5)
C9 0.0196(7) 0.0172(7) 0.0191(7) -0.0035(5) 0.0026(5) 0.0008(5)
C10 0.0142(6) 0.0140(7) 0.0132(6) 0.0013(5) -0.0026(5) -0.0005(5)
C11 0.0155(7) 0.0129(7) 0.0126(6) 0.0008(5) 0.0003(5) -0.0021(5)
C12 0.0112(6) 0.0121(6) 0.0117(6) 0.0002(5) 0.0002(5) -0.0017(5)
C13 0.0146(7) 0.0126(6) 0.0157(6) -0.0014(5) -0.0004(5) 0.0002(5)
C14 0.0149(7) 0.0177(7) 0.0161(7) -0.0006(5) -0.0004(5) 0.0010(5)
C15 0.0126(6) 0.0154(7) 0.0129(6) 0.0027(5) 0.0011(5) -0.0009(5)
C16 0.0249(8) 0.0124(6) 0.0126(6) 0.0013(5) -0.0030(5) -0.0013(5)
C17 0.0221(7) 0.0122(6) 0.0185(7) 0.0011(5) -0.0076(5) -0.0017(5)
C18 0.0193(7) 0.0179(7) 0.0177(7) 0.0017(5) 0.0051(5) -0.0032(5)

loop_
_atom_type_symbol
_atom_type_description
_atom_type_scat_dispersion_real
_atom_type_scat_dispersion_imag
_atom_type_scat_source
C C 0.0181 0.0091 'International Tables Vol C Tables 4.2.6.8 and 6.1.1.4'
H H 0.0000 0.0000 'International Tables Vol C Tables 4.2.6.8 and 6.1.1.4'
O O 0.0492 0.0322 'International Tables Vol C Tables 4.2.6.8 and 6.1.1.4'

loop_
_geom_angle_atom_site_label_1
_geom_angle_atom_site_label_2
_geom_angle_atom_site_label_3
_geom_angle
C8 O1 C2 108.23(10)
C13 O3 C14 108.85(10)
C5 O4 C15 95.50(9)
H1A C1 H1B 109.5
H1A C1 H1C 109.5
H1B C1 H1C 109.5
C2 C1 H1A 109.5
C2 C1 H1B 109.5
C2 C1 H1C 109.5
O1 C2 C1 107.75(11)
O1 C2 C3 102.54(10)
O1 C2 C17 110.30(11)
C1 C2 C3 115.25(11)
C17 C2 C1 109.02(11)
C17 C2 C3 111.71(11)
C4 C3 C2 100.21(10)
C9 C3 C2 111.65(11)
C9 C3 C4 116.05(11)
C10 C3 C2 108.73(10)
C10 C3 C4 103.73(10)
C10 C3 C9 115.15(11)
C3 C4 C5 117.13(11)
C3 C4 C12 106.56(10)
C8 C4 C3 103.49(10)
C8 C4 C5 113.33(11)
C8 C4 C12 117.14(11)
C12 C4 C5 99.64(10)
O4 C5 C4 100.39(10)
O4 C5 H5 114.5
O4 C5 C6 100.94(10)
C4 C5 H5 114.5
C6 C5 C4 110.33(11)
C6 C5 H5 114.5
C5 C6 H6 127.0
C7 C6 C5 106.05(12)
C7 C6 H6 127.0
C6 C7 H7 127.4
C6 C7 C15 105.18(12)
C15 C7 H7 127.4
O1 C8 C4 107.34(10)
O1 C8 H8A 110.2
O1 C8 H8B 110.2
C4 C8 H8A 110.2
C4 C8 H8B 110.2
H8A C8 H8B 108.5
C3 C9 H9A 109.5
C3 C9 H9B 109.5
C3 C9 H9C 109.5
H9A C9 H9B 109.5
H9A C9 H9C 109.5
H9B C9 H9C 109.5
O2 C10 C3 126.86(12)
O2 C10 C11 126.96(12)
C3 C10 C11 106.10(10)
C10 C11 C12 102.95(10)
C16 C11 C10 102.43(10)
C16 C11 C12 106.13(10)
C18 C11 C10 114.56(11)
C18 C11 C12 117.22(11)
C18 C11 C16 112.05(11)
C11 C12 C4 105.53(10)
C11 C12 C15 119.01(11)
C13 C12 C4 119.86(11)
C13 C12 C11 113.93(10)
C13 C12 C15 97.33(10)
C15 C12 C4 101.14(10)
O3 C13 C12 105.85(10)
O3 C13 H13A 110.6
O3 C13 H13B 110.6
C12 C13 H13A 110.6
C12 C13 H13B 110.6
H13A C13 H13B 108.7
O3 C14 H14A 110.5
O3 C14 H14B 110.5
O3 C14 C15 105.95(10)
H14A C14 H14B 108.7
C15 C14 H14A 110.5
C15 C14 H14B 110.5
O4 C15 C7 101.94(10)
O4 C15 C12 98.31(9)
O4 C15 C14 111.32(11)
C7 C15 C12 111.71(11)
C14 C15 C7 124.32(11)
C14 C15 C12 106.22(10)
C11 C16 H16 119.0
C17 C16 C11 121.97(12)
C17 C16 H16 119.0
C2 C17 H17 118.1
C16 C17 C2 123.77(12)
C16 C17 H17 118.1
C11 C18 H18A 109.5
C11 C18 H18B 109.5
C11 C18 H18C 109.5
H18A C18 H18B 109.5
H18A C18 H18C 109.5
H18B C18 H18C 109.5

loop_
_geom_bond_atom_site_label_1
_geom_bond_atom_site_label_2
_geom_bond_distance
O1 C2 1.4446(16)
O1 C8 1.4349(16)
O2 C10 1.2086(17)
O3 C13 1.4391(16)
O3 C14 1.4397(16)
O4 C5 1.4440(16)
O4 C15 1.4515(15)
C1 H1A 0.9800
C1 H1B 0.9800
C1 H1C 0.9800
C1 C2 1.5203(19)
C2 C3 1.5670(18)
C2 C17 1.511(2)
C3 C4 1.5553(18)
C3 C9 1.5233(18)
C3 C10 1.5194(18)
C4 C5 1.5759(18)
C4 C8 1.5454(18)
C4 C12 1.5743(17)
C5 H5 1.0000
C5 C6 1.5199(19)
C6 H6 0.9500
C6 C7 1.328(2)
C7 H7 0.9500
C7 C15 1.5097(19)
C8 H8A 0.9900
C8 H8B 0.9900
C9 H9A 0.9800
C9 H9B 0.9800
C9 H9C 0.9800
C10 C11 1.5303(18)
C11 C12 1.5534(17)
C11 C16 1.5268(18)
C11 C18 1.5197(18)
C12 C13 1.5355(18)
C12 C15 1.5728(18)
C13 H13A 0.9900
C13 H13B 0.9900
C14 H14A 0.9900
C14 H14B 0.9900
C14 C15 1.5051(18)
C16 H16 0.9500
C16 C17 1.325(2)
C17 H17 0.9500
C18 H18A 0.9800
C18 H18B 0.9800
C18 H18C 0.9800

loop_
_geom_torsion_atom_site_label_1
_geom_torsion_atom_site_label_2
_geom_torsion_atom_site_label_3
_geom_torsion_atom_site_label_4
_geom_torsion
O1 C2 C3 C4 41.91(12)
O1 C2 C3 C9 -81.57(13)
O1 C2 C3 C10 150.31(10)
O1 C2 C17 C16 -113.72(14)
O2 C10 C11 C12 143.55(13)
O2 C10 C11 C16 -106.41(15)
O2 C10 C11 C18 15.16(19)
O3 C14 C15 O4 90.81(12)
O3 C14 C15 C7 -146.82(12)
O3 C14 C15 C12 -15.15(13)
O4 C5 C6 C7 33.53(13)
C1 C2 C3 C4 158.66(11)
C1 C2 C3 C9 35.18(16)
C1 C2 C3 C10 -92.94(13)
C1 C2 C17 C16 128.16(14)
C2 O1 C8 C4 18.87(14)
C2 C3 C4 C5 -155.71(11)
C2 C3 C4 C8 -30.22(12)
C2 C3 C4 C12 93.89(11)
C2 C3 C10 O2 107.18(15)
C2 C3 C10 C11 -69.95(12)
C3 C2 C17 C16 -0.37(18)
C3 C4 C5 O4 -149.67(11)
C3 C4 C5 C6 -43.78(15)
C3 C4 C8 O1 8.88(13)
C3 C4 C12 C11 -5.15(13)
C3 C4 C12 C13 -135.31(12)
C3 C4 C12 C15 119.44(10)
C3 C10 C11 C12 -39.33(13)
C3 C10 C11 C16 70.72(12)
C3 C10 C11 C18 -167.72(11)
C4 C3 C10 O2 -146.83(13)
C4 C3 C10 C11 36.04(13)
C4 C5 C6 C7 -72.00(14)
C4 C12 C13 O3 -146.39(11)
C4 C12 C15 O4 39.71(11)
C4 C12 C15 C7 -66.74(12)
C4 C12 C15 C14 154.86(10)
C5 O4 C15 C7 50.91(11)
C5 O4 C15 C12 -63.48(10)
C5 O4 C15 C14 -174.58(11)
C5 C4 C8 O1 136.77(11)
C5 C4 C12 C11 -127.36(10)
C5 C4 C12 C13 102.48(12)
C5 C4 C12 C15 -2.77(11)
C5 C6 C7 C15 -0.83(14)
C6 C7 C15 O4 -32.03(13)
C6 C7 C15 C12 72.04(14)
C6 C7 C15 C14 -158.49(12)
C8 O1 C2 C1 -160.60(11)
C8 O1 C2 C3 -38.59(13)
C8 O1 C2 C17 80.51(13)
C8 C4 C5 O4 89.90(12)
C8 C4 C5 C6 -164.21(11)
C8 C4 C12 C11 110.06(12)
C8 C4 C12 C13 -20.11(17)
C8 C4 C12 C15 -125.35(11)
C9 C3 C4 C5 -35.36(16)
C9 C3 C4 C8 90.13(13)
C9 C3 C4 C12 -145.76(11)
C9 C3 C10 O2 -18.94(19)
C9 C3 C10 C11 163.93(11)
C10 C3 C4 C5 91.97(12)
C10 C3 C4 C8 -142.55(10)
C10 C3 C4 C12 -18.44(13)
C10 C11 C12 C4 26.50(12)
C10 C11 C12 C13 160.03(11)
C10 C11 C12 C15 -86.04(13)
C10 C11 C16 C17 -39.66(16)
C11 C12 C13 O3 87.27(13)
C11 C12 C15 O4 154.62(10)
C11 C12 C15 C7 48.17(15)
C11 C12 C15 C14 -90.22(13)
C11 C16 C17 C2 5.2(2)
C12 C4 C5 O4 -35.35(11)
C12 C4 C5 C6 70.54(12)
C12 C4 C8 O1 -108.01(12)
C12 C11 C16 C17 67.96(15)
C13 O3 C14 C15 -10.56(13)
C13 C12 C15 O4 -82.77(10)
C13 C12 C15 C7 170.78(10)
C13 C12 C15 C14 32.39(12)
C14 O3 C13 C12 32.98(13)
C15 O4 C5 C4 62.49(10)
C15 O4 C5 C6 -50.78(11)
C15 C12 C13 O3 -39.03(12)
C16 C11 C12 C4 -80.75(12)
C16 C11 C12 C13 52.78(14)
C16 C11 C12 C15 166.71(11)
C17 C2 C3 C4 -76.20(12)
C17 C2 C3 C9 160.32(11)
C17 C2 C3 C10 32.20(14)
C18 C11 C12 C4 153.21(11)
C18 C11 C12 C13 -73.26(15)
C18 C11 C12 C15 40.67(16)
C18 C11 C16 C17 -162.92(13)
